data_7038425
loop_
_publ_author_name
'Mallov, Ian'
'Stephan, Douglas W.'

_publ_section_title
;
 Ferrocenyl-derived electrophilic phosphonium cations (EPCs) as Lewis acid
 catalysts.
;
_journal_issue 13
_journal_name_full 'Dalton transactions (Cambridge, England : 2003)'
_journal_page_first 5568
_journal_page_last 5574
_journal_paper_doi 10.1039/c6dt00105j
_journal_volume 45
_journal_year 2016
_chemical_formula_moiety 'C22 H19 F2 Fe P'
_chemical_formula_sum 'C22 H19 F2 Fe P'
_chemical_formula_weight 408.21
_chemical_name_systematic
;
 ? 
;
_space_group_crystal_system monoclinic
_space_group_IT_number 14
_space_group_name_Hall '-P 2ybc'
_space_group_name_H-M_alt 'P 1 21/c 1'
_symmetry_Int_Tables_number 14
_symmetry_space_group_name_Hall '-P 2ybc'
_symmetry_space_group_name_H-M 'P 1 21/c 1'
_audit_creation_date 2015-12-02
_audit_creation_method
;
Olex2 1.2
(compiled 2015.09.30 svn.r3233 for OlexSys, GUI svn.r5103)
;
_audit_update_record
;
2015-12-04 deposited with the CCDC.
2016-02-17 downloaded from the CCDC.
;
_cell_angle_alpha 90
_cell_angle_beta 97.252(3)
_cell_angle_gamma 90
_cell_formula_units_Z 4
_cell_length_a 8.8422(5)
_cell_length_b 16.9864(10)
_cell_length_c 11.9890(7)
_cell_measurement_reflns_used 8289
_cell_measurement_temperature 149(2)
_cell_measurement_theta_max 27.40
_cell_measurement_theta_min 2.32
_cell_volume 1786.31(18)
_computing_molecular_graphics 'Olex2 (Dolomanov et al., 2009)'
_computing_publication_material 'Olex2 (Dolomanov et al., 2009)'
_computing_structure_refinement 'olex2.refine (Bourhis et al., 2015)'
_computing_structure_solution 'SHELXS-97 (Sheldrick, 2008)'
_diffrn_ambient_temperature 148.8
_diffrn_measured_fraction_theta_full 1.0000
_diffrn_measured_fraction_theta_max 1.0000
_diffrn_measurement_device_type 'Bruker APEX-II CCD'
_diffrn_measurement_method '\f and \w scans'
_diffrn_radiation_monochromator graphite
_diffrn_radiation_type 'Mo K\a'
_diffrn_radiation_wavelength 0.71073
_diffrn_reflns_av_R_equivalents 0.0775
_diffrn_reflns_av_unetI/netI 0.0575
_diffrn_reflns_limit_h_max 11
_diffrn_reflns_limit_h_min -11
_diffrn_reflns_limit_k_max 20
_diffrn_reflns_limit_k_min -22
_diffrn_reflns_limit_l_max 15
_diffrn_reflns_limit_l_min -15
_diffrn_reflns_number 29175
_diffrn_reflns_theta_full 24.9987
_diffrn_reflns_theta_max 25.00
_diffrn_reflns_theta_min 2.09
_diffrn_standards_number 0
_exptl_absorpt_coefficient_mu 0.956
_exptl_absorpt_correction_T_max 0.7456
_exptl_absorpt_correction_T_min 0.6106
_exptl_absorpt_correction_type multi-scan
_exptl_absorpt_process_details
;
SADABS-2008/1 (Bruker,2008) was used for absorption correction.
wR2(int) was 0.0943 before and 0.0549 after correction.
The Ratio of minimum to maximum transmission is 0.8189.
The \l/2 correction factor is 0.0015.
;
_exptl_crystal_colour yellow
_exptl_crystal_colour_primary yellow
_exptl_crystal_density_diffrn 1.5178
_exptl_crystal_density_method 'not measured'
_exptl_crystal_description plate
_exptl_crystal_F_000 842.1876
_exptl_crystal_size_max 0.4
_exptl_crystal_size_mid 0.2
_exptl_crystal_size_min 0.05
_refine_diff_density_max 0.7596
_refine_diff_density_min -0.8361
_refine_diff_density_rms 0.1252
_refine_ls_d_res_high 0.8409
_refine_ls_d_res_low 9.7425
_refine_ls_goodness_of_fit_ref 1.0426
_refine_ls_hydrogen_treatment mixed
_refine_ls_matrix_type full
_refine_ls_number_constraints 38
_refine_ls_number_parameters 234
_refine_ls_number_reflns 3156
_refine_ls_number_restraints 0
_refine_ls_restrained_S_all 1.0426
_refine_ls_R_factor_all 0.0633
_refine_ls_R_factor_gt 0.0418
_refine_ls_shift/su_max 0.0000
_refine_ls_shift/su_mean 0.0000
_refine_ls_structure_factor_coef Fsqd
_refine_ls_weighting_details 'w=1/[\s^2^(Fo^2^)+(0.0672P)^2^+0.4329P] where P=(Fo^2^+2Fc^2^)/3'
_refine_ls_weighting_scheme calc
_refine_ls_wR_factor_gt 0.1006
_refine_ls_wR_factor_ref 0.1130
_reflns_Friedel_coverage 0.0
_reflns_limit_h_max 10
_reflns_limit_h_min -10
_reflns_limit_k_max 20
_reflns_limit_k_min 0
_reflns_limit_l_max 14
_reflns_limit_l_min 0
_reflns_number_gt 2412
_reflns_number_total 3156
_reflns_threshold_expression I>=2u(I)
_cod_data_source_file c6dt00105j2.cif
_cod_data_source_block sad
_cod_depositor_comments 'Adding full bibliography for 7038425--7038428.cif.'
_cod_database_code 7038425
_olex2_refinement_description
;
1. Fixed Uiso
 At 1.2 times of:
  All C(H) groups
2.a Ternary CH refined with riding coordinates:
 C1(H1), C2(H2), C3(H3), C4(H4), C5(H5), C6(H6), C20(H20), C21(H21), C22(H22)
2.b Aromatic/amide H refined with riding coordinates:
 C9(H9), C10(H10), C11(H11), C12(H12), C13(H13), C15(H15), C16(H16), C17(H17),
 C18(H18), C19(H19)
;
_olex2_submission_special_instructions 'No special instructions were received'

loop_
_space_group_symop_id
_space_group_symop_operation_xyz
1 x,y,z
2 -x,y+1/2,-z+1/2
3 -x,-y,-z
4 x,-y-1/2,z-1/2

loop_
_atom_site_label
_atom_site_type_symbol
_atom_site_fract_x
_atom_site_fract_y
_atom_site_fract_z
_atom_site_U_iso_or_equiv
_atom_site_adp_type
_atom_site_occupancy
_atom_site_refinement_flags_posn
Fe1 Fe 0.29470(5) 0.16212(3) 0.49486(4) 0.01830(16) Uani 1.000000 .
P1 P -0.06681(9) 0.16544(4) 0.33266(6) 0.0148(2) Uani 1.000000 .
F1 F -0.14778(19) 0.15103(9) 0.44967(14) 0.0194(4) Uani 1.000000 .
F2 F 0.01335(19) 0.17950(10) 0.21423(14) 0.0193(4) Uani 1.000000 .
C1 C 0.4402(4) 0.1954(2) 0.6326(3) 0.0295(8) Uani 1.000000 .
H1 H 0.4873(4) 0.1598(2) 0.6938(3) 0.0354(10) Uiso 1.000000 R
C2 C 0.2985(4) 0.2358(2) 0.6305(3) 0.0309(8) Uani 1.000000 .
H2 H 0.2285(4) 0.2333(2) 0.6897(3) 0.0370(10) Uiso 1.000000 R
C3 C 0.2738(4) 0.2796(2) 0.5296(3) 0.0359(9) Uani 1.000000 .
H3 H 0.1828(4) 0.3132(2) 0.5050(3) 0.0431(11) Uiso 1.000000 R
C4 C 0.3997(5) 0.2666(2) 0.4680(3) 0.0371(9) Uani 1.000000 .
H4 H 0.4134(5) 0.2899(2) 0.3934(3) 0.0446(11) Uiso 1.000000 R
C5 C 0.5023(4) 0.2146(2) 0.5328(3) 0.0328(9) Uani 1.000000 .
H5 H 0.6011(4) 0.1947(2) 0.5112(3) 0.0394(10) Uiso 1.000000 R
C6 C 0.1270(4) 0.08052(17) 0.5041(3) 0.0203(7) Uani 1.000000 .
H6 H 0.0531(4) 0.07980(17) 0.5607(3) 0.0244(8) Uiso 1.000000 R
C7 C 0.1051(3) 0.11999(17) 0.3968(3) 0.0182(7) Uani 1.000000 .
C8 C -0.1158(3) 0.26979(17) 0.3350(2) 0.0168(7) Uani 1.000000 .
C9 C -0.1420(4) 0.31281(19) 0.2361(3) 0.0235(7) Uani 1.000000 .
H9 H -0.1310(4) 0.28808(19) 0.1665(3) 0.0282(9) Uiso 1.000000 R
C10 C -0.1840(4) 0.39131(19) 0.2374(3) 0.0274(8) Uani 1.000000 .
H10 H -0.2054(4) 0.41950(19) 0.1688(3) 0.0329(9) Uiso 1.000000 R
C11 C -0.1948(4) 0.42844(19) 0.3381(3) 0.0306(8) Uani 1.000000 .
H11 H -0.2219(4) 0.48254(19) 0.3389(3) 0.0367(10) Uiso 1.000000 R
C12 C -0.1665(5) 0.3874(2) 0.4377(3) 0.0372(10) Uani 1.000000 .
H12 H -0.1731(5) 0.4133(2) 0.5071(3) 0.0447(11) Uiso 1.000000 R
C13 C -0.1282(4) 0.30813(19) 0.4362(3) 0.0293(8) Uani 1.000000 .
H13 H -0.1103(4) 0.27976(19) 0.5049(3) 0.0352(10) Uiso 1.000000 R
C14 C -0.2023(3) 0.09794(17) 0.2569(2) 0.0164(7) Uani 1.000000 .
C15 C -0.3524(4) 0.11750(19) 0.2241(3) 0.0244(7) Uani 1.000000 .
H15 H -0.3890(4) 0.16794(19) 0.2419(3) 0.0293(9) Uiso 1.000000 R
C16 C -0.4505(4) 0.0638(2) 0.1651(3) 0.0285(8) Uani 1.000000 .
H16 H -0.5533(4) 0.0781(2) 0.1410(3) 0.0342(10) Uiso 1.000000 R
C17 C -0.3989(4) -0.0105(2) 0.1412(3) 0.0287(8) Uani 1.000000 .
H17 H -0.4669(4) -0.0475(2) 0.1023(3) 0.0344(10) Uiso 1.000000 R
C18 C -0.2484(4) -0.03093(18) 0.1742(3) 0.0264(8) Uani 1.000000 .
H18 H -0.2129(4) -0.08198(18) 0.1582(3) 0.0317(9) Uiso 1.000000 R
C19 C -0.1494(4) 0.02352(18) 0.2307(3) 0.0231(7) Uani 1.000000 .
H19 H -0.0454(4) 0.01010(18) 0.2517(3) 0.0277(9) Uiso 1.000000 R
C20 C 0.2407(4) 0.10662(17) 0.3447(3) 0.0203(7) Uani 1.000000 .
H20 H 0.2605(4) 0.12715(17) 0.2697(3) 0.0244(8) Uiso 1.000000 R
C21 C 0.3416(4) 0.05910(18) 0.4179(3) 0.0239(7) Uani 1.000000 .
H21 H 0.4448(4) 0.04067(18) 0.4035(3) 0.0287(9) Uiso 1.000000 R
C22 C 0.2708(4) 0.04283(19) 0.5154(3) 0.0262(8) Uani 1.000000 .
H22 H 0.3164(4) 0.01143(19) 0.5818(3) 0.0314(9) Uiso 1.000000 R

loop_
_atom_site_aniso_label
_atom_site_aniso_U_11
_atom_site_aniso_U_22
_atom_site_aniso_U_33
_atom_site_aniso_U_12
_atom_site_aniso_U_13
_atom_site_aniso_U_23
Fe1 0.0172(3) 0.0134(3) 0.0239(3) 0.00016(18) 0.00092(19) -0.00138(18)
P1 0.0162(4) 0.0103(4) 0.0183(4) 0.0001(3) 0.0030(3) 0.0016(3)
F1 0.0218(10) 0.0147(9) 0.0225(9) 0.0005(7) 0.0052(7) 0.0034(7)
F2 0.0235(10) 0.0143(9) 0.0208(9) 0.0009(7) 0.0060(7) 0.0024(7)
C1 0.0247(19) 0.031(2) 0.0307(19) 0.0002(16) -0.0030(15) -0.0091(16)
C2 0.028(2) 0.028(2) 0.036(2) -0.0035(16) 0.0034(16) -0.0147(16)
C3 0.033(2) 0.0158(18) 0.055(2) -0.0012(16) -0.0077(18) -0.0116(17)
C4 0.048(2) 0.0238(19) 0.039(2) -0.0182(18) 0.0028(19) -0.0007(16)
C5 0.0178(18) 0.035(2) 0.045(2) -0.0093(16) 0.0030(16) -0.0148(17)
C6 0.0209(17) 0.0130(16) 0.0266(17) -0.0017(13) 0.0014(14) 0.0039(13)
C7 0.0180(16) 0.0111(15) 0.0255(17) -0.0013(13) 0.0028(13) -0.0021(13)
C8 0.0147(16) 0.0129(15) 0.0228(16) -0.0013(13) 0.0025(13) 0.0023(13)
C9 0.0277(19) 0.0185(17) 0.0227(17) 0.0022(14) -0.0029(14) 0.0012(14)
C10 0.0302(19) 0.0174(17) 0.0331(19) 0.0021(15) -0.0014(15) 0.0079(15)
C11 0.030(2) 0.0118(17) 0.052(2) 0.0032(15) 0.0157(17) 0.0048(16)
C12 0.062(3) 0.0198(19) 0.034(2) 0.0065(18) 0.0227(19) -0.0038(16)
C13 0.046(2) 0.0167(17) 0.0271(18) 0.0060(16) 0.0120(16) 0.0051(14)
C14 0.0204(17) 0.0115(15) 0.0176(15) -0.0031(13) 0.0031(13) 0.0046(12)
C15 0.0223(18) 0.0183(17) 0.0320(19) 0.0029(14) 0.0016(15) 0.0003(14)
C16 0.0197(18) 0.031(2) 0.0326(19) -0.0001(15) -0.0040(15) 0.0022(16)
C17 0.034(2) 0.0231(19) 0.0281(18) -0.0136(16) 0.0017(16) -0.0027(15)
C18 0.036(2) 0.0124(16) 0.0305(19) -0.0025(15) 0.0023(16) -0.0018(14)
C19 0.0229(18) 0.0141(17) 0.0314(18) 0.0031(13) 0.0002(15) 0.0008(13)
C20 0.0243(18) 0.0124(15) 0.0237(17) 0.0007(13) 0.0005(14) -0.0047(13)
C21 0.0230(18) 0.0147(16) 0.0339(19) 0.0049(14) 0.0028(15) -0.0050(14)
C22 0.0251(18) 0.0161(17) 0.036(2) 0.0032(14) -0.0026(15) 0.0052(14)

loop_
_atom_type_symbol
_atom_type_scat_dispersion_real
_atom_type_scat_dispersion_imag
_atom_type_scat_Cromer_Mann_a1
_atom_type_scat_Cromer_Mann_a2
_atom_type_scat_Cromer_Mann_a3
_atom_type_scat_Cromer_Mann_a4
_atom_type_scat_Cromer_Mann_b1
_atom_type_scat_Cromer_Mann_b2
_atom_type_scat_Cromer_Mann_b3
_atom_type_scat_Cromer_Mann_b4
_atom_type_scat_Cromer_Mann_c
_atom_type_scat_source
_atom_type_scat_dispersion_source
H 0.00000 0.00000 0.49300 0.32291 0.14019 0.04081 10.51090 26.12570 3.14236 57.79970 0.0030380000826 'International Tables Volume C Table 6.1.1.4 (pp. 500-502)' 'Henke, Gullikson and Davis, At. Data and Nucl. Data Tables, 1993, 54, 2'
C 0.00347 0.00161 2.31000 1.02000 1.58860 0.86500 20.84390 10.20750 0.56870 51.65120 0.215599998832 'International Tables Volume C Table 6.1.1.4 (pp. 500-502)' 'Henke, Gullikson and Davis, At. Data and Nucl. Data Tables, 1993, 54, 2'
F 0.01794 0.01033 3.53920 2.64120 1.51700 1.02430 10.28250 4.29440 0.26150 26.14760 0.277599990368 'International Tables Volume C Table 6.1.1.4 (pp. 500-502)' 'Henke, Gullikson and Davis, At. Data and Nucl. Data Tables, 1993, 54, 2'
Fe 0.35822 0.84933 11.76950 7.35730 3.52220 2.30450 4.76110 0.30720 15.35350 76.88050 1.03690004349 'International Tables Volume C Table 6.1.1.4 (pp. 500-502)' 'Henke, Gullikson and Davis, At. Data and Nucl. Data Tables, 1993, 54, 2'
P 0.10434 0.09671 6.43450 4.17910 1.78000 1.49080 1.90670 27.15700 0.52600 68.16450 1.11489999294 'International Tables Volume C Table 6.1.1.4 (pp. 500-502)' 'Henke, Gullikson and Davis, At. Data and Nucl. Data Tables, 1993, 54, 2'

loop_
_geom_angle_atom_site_label_1
_geom_angle_atom_site_label_2
_geom_angle_atom_site_label_3
_geom_angle
C2 Fe1 C1 40.80(14)
C3 Fe1 C1 68.27(15)
C3 Fe1 C2 40.31(15)
C4 Fe1 C1 68.58(15)
C4 Fe1 C2 68.46(15)
C4 Fe1 C3 40.80(15)
C5 Fe1 C1 40.62(14)
C5 Fe1 C2 68.42(14)
C5 Fe1 C3 68.39(15)
C5 Fe1 C4 40.81(15)
C6 Fe1 C1 122.13(14)
C6 Fe1 C2 108.10(13)
C6 Fe1 C3 124.34(14)
C6 Fe1 C4 160.62(14)
C6 Fe1 C5 157.41(14)
C7 Fe1 C1 161.19(13)
C7 Fe1 C2 126.76(13)
C7 Fe1 C3 111.57(13)
C7 Fe1 C4 124.49(14)
C7 Fe1 C5 158.07(13)
C7 Fe1 C6 41.25(12)
C20 Fe1 C1 153.88(13)
C20 Fe1 C2 164.50(13)
C20 Fe1 C3 127.82(14)
C20 Fe1 C4 108.85(14)
C20 Fe1 C5 120.25(13)
C20 Fe1 C6 69.07(12)
C20 Fe1 C7 41.20(12)
C21 Fe1 C1 117.34(13)
C21 Fe1 C2 153.75(14)
C21 Fe1 C3 162.28(15)
C21 Fe1 C4 123.31(15)
C21 Fe1 C5 104.25(14)
C21 Fe1 C6 68.52(13)
C21 Fe1 C7 68.92(12)
C21 Fe1 C20 40.78(12)
C22 Fe1 C1 103.90(14)
C22 Fe1 C2 119.93(14)
C22 Fe1 C3 157.12(16)
C22 Fe1 C4 158.29(15)
C22 Fe1 C5 120.46(14)
C22 Fe1 C6 40.40(13)
C22 Fe1 C7 68.64(12)
C22 Fe1 C20 68.46(13)
C22 Fe1 C21 40.54(13)
F2 P1 F1 179.48(9)
C7 P1 F1 90.40(12)
C7 P1 F2 89.89(11)
C8 P1 F1 90.11(11)
C8 P1 F2 90.06(11)
C8 P1 C7 127.05(14)
C14 P1 F1 90.12(11)
C14 P1 F2 89.36(11)
C14 P1 C7 114.41(14)
C14 P1 C8 118.53(14)
H1 C1 Fe1 126.01(11)
C2 C1 Fe1 69.90(19)
C2 C1 H1 126.0(2)
C5 C1 Fe1 69.65(19)
C5 C1 H1 126.0(2)
C5 C1 C2 108.0(3)
C1 C2 Fe1 69.30(19)
H2 C2 Fe1 126.00(10)
H2 C2 C1 126.0(2)
C3 C2 Fe1 69.9(2)
C3 C2 C1 108.0(3)
C3 C2 H2 126.0(2)
C2 C3 Fe1 69.74(19)
H3 C3 Fe1 125.82(11)
H3 C3 C2 125.8(2)
C4 C3 Fe1 69.4(2)
C4 C3 C2 108.3(3)
C4 C3 H3 125.8(2)
C3 C4 Fe1 69.8(2)
H4 C4 Fe1 126.31(11)
H4 C4 C3 126.3(2)
C5 C4 Fe1 69.33(19)
C5 C4 C3 107.4(3)
C5 C4 H4 126.3(2)
C1 C5 Fe1 69.73(19)
C4 C5 Fe1 69.9(2)
C4 C5 C1 108.3(3)
H5 C5 Fe1 125.85(10)
H5 C5 C1 125.9(2)
H5 C5 C4 125.9(2)
H6 C6 Fe1 125.87(9)
C7 C6 Fe1 69.69(17)
C7 C6 H6 125.87(17)
C22 C6 Fe1 70.27(18)
C22 C6 H6 125.87(19)
C22 C6 C7 108.3(3)
P1 C7 Fe1 133.17(16)
C6 C7 Fe1 69.06(17)
C6 C7 P1 126.5(2)
C20 C7 Fe1 68.79(17)
C20 C7 P1 126.2(2)
C20 C7 C6 106.8(3)
C9 C8 P1 120.9(2)
C13 C8 P1 120.8(2)
C13 C8 C9 118.4(3)
H9 C9 C8 119.54(18)
C10 C9 C8 120.9(3)
C10 C9 H9 119.54(19)
H10 C10 C9 120.01(19)
C11 C10 C9 120.0(3)
C11 C10 H10 120.01(19)
H11 C11 C10 119.89(19)
C12 C11 C10 120.2(3)
C12 C11 H11 119.9(2)
H12 C12 C11 120.1(2)
C13 C12 C11 119.8(3)
C13 C12 H12 120.1(2)
C12 C13 C8 120.6(3)
H13 C13 C8 119.68(18)
H13 C13 C12 119.7(2)
C15 C14 P1 122.8(2)
C19 C14 P1 117.7(2)
C19 C14 C15 119.5(3)
H15 C15 C14 119.86(18)
C16 C15 C14 120.3(3)
C16 C15 H15 119.9(2)
H16 C16 C15 119.9(2)
C17 C16 C15 120.2(3)
C17 C16 H16 119.9(2)
H17 C17 C16 120.0(2)
C18 C17 C16 120.0(3)
C18 C17 H17 120.02(19)
H18 C18 C17 120.12(19)
C19 C18 C17 119.8(3)
C19 C18 H18 120.12(19)
C18 C19 C14 120.2(3)
H19 C19 C14 119.89(19)
H19 C19 C18 119.89(19)
C7 C20 Fe1 70.01(17)
H20 C20 Fe1 125.84(9)
H20 C20 C7 125.84(18)
C21 C20 Fe1 69.99(17)
C21 C20 C7 108.3(3)
C21 C20 H20 125.84(18)
C20 C21 Fe1 69.23(17)
H21 C21 Fe1 125.94(9)
H21 C21 C20 125.94(18)
C22 C21 Fe1 70.12(18)
C22 C21 C20 108.1(3)
C22 C21 H21 125.94(18)
C6 C22 Fe1 69.33(18)
C21 C22 Fe1 69.35(18)
C21 C22 C6 108.5(3)
H22 C22 Fe1 125.74(9)
H22 C22 C6 125.74(19)
H22 C22 C21 125.74(18)

loop_
_geom_bond_atom_site_label_1
_geom_bond_atom_site_label_2
_geom_bond_distance
Fe1 C1 2.041(3)
Fe1 C2 2.049(3)
Fe1 C3 2.051(3)
Fe1 C4 2.047(3)
Fe1 C5 2.040(3)
Fe1 C6 2.043(3)
Fe1 C7 2.051(3)
Fe1 C20 2.035(3)
Fe1 C21 2.045(3)
Fe1 C22 2.055(3)
P1 F1 1.6716(17)
P1 F2 1.6821(17)
P1 C7 1.789(3)
P1 C8 1.826(3)
P1 C14 1.817(3)
C1 H1 1.0000
C1 C2 1.426(5)
C1 C5 1.416(5)
C2 H2 1.0000
C2 C3 1.413(5)
C3 H3 1.0000
C3 C4 1.429(5)
C4 H4 1.0000
C4 C5 1.425(5)
C5 H5 1.0000
C6 H6 1.0000
C6 C7 1.442(4)
C6 C22 1.415(5)
C7 C20 1.438(4)
C8 C9 1.387(4)
C8 C13 1.394(4)
C9 H9 0.9500
C9 C10 1.385(4)
C10 H10 0.9500
C10 C11 1.376(5)
C11 H11 0.9500
C11 C12 1.378(5)
C12 H12 0.9500
C12 C13 1.390(5)
C13 H13 0.9500
C14 C15 1.376(4)
C14 C19 1.397(4)
C15 H15 0.9500
C15 C16 1.390(5)
C16 H16 0.9500
C16 C17 1.384(5)
C17 H17 0.9500
C17 C18 1.384(5)
C18 H18 0.9500
C18 C19 1.390(4)
C19 H19 0.9500
C20 H20 1.0000
C20 C21 1.421(4)
C21 H21 1.0000
C21 C22 1.420(5)
C22 H22 1.0000
